data_7062851
loop_
_publ_author_name
'\<St\<ep\'an, Ji\<r\'i'
'Vinkl\'arek, Jarom\'ir'
'C\'isa\<rov\'a, Ivana'
'Dost\'al, Libor'
'Honz\'i\<cek, Jan'

_publ_section_title
;
 Benz[e]indenyl and benz[f]indenyl molybdenum compounds: evidence of the
 \h3-coordination mode
;
_journal_issue 46
_journal_name_full 'New Journal of Chemistry'
_journal_page_first 21396
_journal_page_last 21403
_journal_paper_doi 10.1039/D3NJ04406H
_journal_volume 47
_journal_year 2023
_chemical_compound_source 'synthesized by the authors'
_chemical_formula_moiety 'C25 H19 Mo N6 O2, B F4'
_chemical_formula_sum 'C25 H19 B F4 Mo N6 O2'
_chemical_formula_weight 618.21
_space_group_crystal_system monoclinic
_space_group_IT_number 15
_space_group_name_Hall '-C 2yc'
_space_group_name_H-M_alt 'C 1 2/c 1'
_atom_sites_solution_hydrogens mixed
_atom_sites_solution_primary direct
_atom_sites_solution_secondary difmap
_audit_creation_method SHELXL-2019/3
_audit_update_record
;
2023-09-19 deposited with the CCDC.	2023-10-30 downloaded from the CCDC.
;
_cell_angle_alpha 90
_cell_angle_beta 112.335(2)
_cell_angle_gamma 90
_cell_formula_units_Z 8
_cell_length_a 31.3843(13)
_cell_length_b 9.9942(5)
_cell_length_c 17.0209(8)
_cell_measurement_reflns_used 9997
_cell_measurement_temperature 150(2)
_cell_measurement_theta_max 27.5113
_cell_measurement_theta_min 2.3725
_cell_volume 4938.3(4)
_computing_cell_refinement 'SAINT V8.34A (Bruker AXS Inc., 2013)'
_computing_data_collection 'Bruker Instrument Service v4.2.9'
_computing_data_reduction 'SAINT V8.34A (Bruker AXS Inc., 2013)'
_computing_structure_refinement 'SHELXL-2019/2 (Sheldrick, 2019)'
_computing_structure_solution 'XT, VERSION 2014/4'
_diffrn_ambient_temperature 150(2)
_diffrn_measured_fraction_theta_full 0.999
_diffrn_measured_fraction_theta_max 0.998
_diffrn_measurement_device_type 'Bruker D8 VENTURE Kappa Duo PHOTON 100 CMOS'
_diffrn_measurement_method '\f and \w scans'
_diffrn_radiation_monochromator 'Quazar Mo multilayer optic'
_diffrn_radiation_type MoK\a
_diffrn_radiation_wavelength 0.71073
_diffrn_reflns_av_R_equivalents 0.0305
_diffrn_reflns_av_unetI/netI 0.0188
_diffrn_reflns_Laue_measured_fraction_full 0.999
_diffrn_reflns_Laue_measured_fraction_max 0.998
_diffrn_reflns_limit_h_max 40
_diffrn_reflns_limit_h_min -34
_diffrn_reflns_limit_k_max 13
_diffrn_reflns_limit_k_min -13
_diffrn_reflns_limit_l_max 22
_diffrn_reflns_limit_l_min -22
_diffrn_reflns_number 41755
_diffrn_reflns_point_group_measured_fraction_full 0.999
_diffrn_reflns_point_group_measured_fraction_max 0.998
_diffrn_reflns_theta_full 25.242
_diffrn_reflns_theta_max 27.559
_diffrn_reflns_theta_min 2.155
_diffrn_source 'I\mS  micro-focus sealed tube'
_exptl_absorpt_coefficient_mu 0.599
_exptl_absorpt_correction_T_max 0.95
_exptl_absorpt_correction_T_min 0.91
_exptl_absorpt_correction_type multi-scan
_exptl_absorpt_process_details
;
SADABS-2014/5 - Bruker AXS area detector scaling and absorption correction
;
_exptl_crystal_colour orange-bronze
_exptl_crystal_density_diffrn 1.663
_exptl_crystal_description prism
_exptl_crystal_F_000 2480
_exptl_crystal_size_max 0.208
_exptl_crystal_size_mid 0.175
_exptl_crystal_size_min 0.086
_refine_diff_density_max 0.661
_refine_diff_density_min -0.812
_refine_diff_density_rms 0.067
_refine_ls_extinction_method none
_refine_ls_goodness_of_fit_ref 1.130
_refine_ls_hydrogen_treatment mixed
_refine_ls_matrix_type full
_refine_ls_number_parameters 354
_refine_ls_number_reflns 5700
_refine_ls_number_restraints 0
_refine_ls_restrained_S_all 1.130
_refine_ls_R_factor_all 0.0385
_refine_ls_R_factor_gt 0.0331
_refine_ls_shift/su_max 0.001
_refine_ls_shift/su_mean 0.000
_refine_ls_structure_factor_coef Fsqd
_refine_ls_weighting_details 'w=1/[\s^2^(Fo^2^)+(0.0261P)^2^+13.9674P] where P=(Fo^2^+2Fc^2^)/3'
_refine_ls_weighting_scheme calc
_refine_ls_wR_factor_gt 0.0790
_refine_ls_wR_factor_ref 0.0817
_reflns_Friedel_coverage 0.000
_reflns_number_gt 5112
_reflns_number_total 5700
_reflns_threshold_expression 'I > 2\s(I)'
_cod_data_source_file d3nj04406h2.cif
_cod_data_source_block mo_jv150817mo1_viknlarek
_cod_depositor_comments 'Adding full bibliography for 7062849--7062851.cif.'
_cod_original_sg_symbol_H-M 'C 2/c'
_cod_database_code 7062851
_shelx_shelxl_version_number 2019/3
_shelx_space_group_comment
;
The symmetry employed for this shelxl refinement is uniquely defined
by the following loop, which should always be used as a source of
symmetry information in preference to the above space-group names.
They are only intended as comments.
;
_shelx_estimated_absorpt_t_min 0.886
_shelx_estimated_absorpt_t_max 0.950

loop_
_space_group_symop_operation_xyz
'x, y, z'
'-x, y, -z+1/2'
'x+1/2, y+1/2, z'
'-x+1/2, y+1/2, -z+1/2'
'-x, -y, -z'
'x, -y, z-1/2'
'-x+1/2, -y+1/2, -z'
'x+1/2, -y+1/2, z-1/2'

loop_
_atom_site_label
_atom_site_type_symbol
_atom_site_fract_x
_atom_site_fract_y
_atom_site_fract_z
_atom_site_U_iso_or_equiv
_atom_site_adp_type
_atom_site_occupancy
_atom_site_site_symmetry_order
_atom_site_calc_flag
_atom_site_refinement_flags_posn
_atom_site_refinement_flags_adp
_atom_site_refinement_flags_occupancy
_atom_site_disorder_assembly
_atom_site_disorder_group
Mo1 Mo 0.37997(2) 0.23285(2) 0.15086(2) 0.02331(7) Uani 1 1 d . . . . .
F1 F 0.29060(7) 0.74322(17) 0.12709(11) 0.0462(4) Uani 1 1 d . . . . .
F2 F 0.34498(7) 0.7518(3) 0.25923(14) 0.0742(7) Uani 1 1 d . . . . .
F3 F 0.28802(10) 0.6008(2) 0.22707(13) 0.0755(7) Uani 1 1 d . . . . .
F4 F 0.27451(9) 0.8181(3) 0.23841(17) 0.0800(7) Uani 1 1 d . . . . .
B1 B 0.29897(12) 0.7290(3) 0.2123(2) 0.0376(7) Uani 1 1 d . . . . .
C2 C 0.32488(9) 0.1688(3) 0.19171(18) 0.0411(7) Uani 1 1 d . . . . .
H2 H 0.298114 0.144289 0.140262 0.056(10) Uiso 1 1 d R . . . .
N3 N 0.32805(6) 0.3627(2) 0.05100(12) 0.0255(4) Uani 1 1 d . . . . .
C3 C 0.36013(10) 0.0782(3) 0.23775(18) 0.0399(6) Uani 1 1 d . . . . .
H3 H 0.361897 -0.019422 0.220747 0.061(11) Uiso 1 1 d R . . . .
N4 N 0.32048(6) 0.3457(2) -0.03274(12) 0.0255(4) Uani 1 1 d . . . . .
C4 C 0.38201(9) 0.1287(3) 0.32517(17) 0.0333(5) Uani 1 1 d . . . . .
O1 O 0.43302(8) 0.4610(2) 0.27334(13) 0.0491(5) Uani 1 1 d . . . . .
O2 O 0.46567(8) 0.0870(3) 0.27853(15) 0.0575(6) Uani 1 1 d . . . . .
N1 N 0.41678(7) 0.27443(19) 0.06624(14) 0.0267(4) Uani 1 1 d . . . . .
N2 N 0.39456(7) 0.2715(2) -0.01977(13) 0.0268(4) Uani 1 1 d . . . . .
N5 N 0.35038(7) 0.0752(2) 0.04896(14) 0.0306(4) Uani 1 1 d . . . . .
C5 C 0.36585(9) 0.2634(3) 0.32365(17) 0.0324(5) Uani 1 1 d . . . . .
C1 C 0.33556(9) 0.2916(3) 0.23491(18) 0.0383(6) Uani 1 1 d . . . . .
H1 H 0.313450 0.368295 0.219463 0.046 Uiso 1 1 calc R U . . .
C7 C 0.40943(9) 0.2814(2) 0.47410(17) 0.0311(5) Uani 1 1 d . . . . .
N6 N 0.33563(7) 0.1123(2) -0.03430(14) 0.0300(4) Uani 1 1 d . . . . .
C6 C 0.37934(9) 0.3382(3) 0.39584(17) 0.0325(5) Uani 1 1 d . . . . .
H6 H 0.368775 0.427661 0.394095 0.039 Uiso 1 1 calc R U . . .
C8 C 0.42683(9) 0.1483(3) 0.47493(17) 0.0331(5) Uani 1 1 d . . . . .
C9 C 0.41252(10) 0.0733(3) 0.39838(18) 0.0363(6) Uani 1 1 d . . . . .
H9 H 0.424030 -0.014503 0.398043 0.044 Uiso 1 1 calc R U . . .
C10 C 0.42235(10) 0.3513(3) 0.55135(18) 0.0395(6) Uani 1 1 d . . . . .
H10 H 0.410331 0.438422 0.551856 0.047 Uiso 1 1 calc R U . . .
C14 C 0.41200(9) 0.3793(3) 0.22670(16) 0.0315(5) Uani 1 1 d . . . . .
C13 C 0.45716(10) 0.0955(3) 0.55208(19) 0.0414(7) Uani 1 1 d . . . . .
H13 H 0.469413 0.008243 0.553425 0.050 Uiso 1 1 calc R U . . .
C12 C 0.46943(12) 0.1682(3) 0.6258(2) 0.0505(8) Uani 1 1 d . . . . .
H12 H 0.490140 0.130867 0.677569 0.061 Uiso 1 1 calc R U . . .
C11 C 0.45173(12) 0.2968(3) 0.6255(2) 0.0489(7) Uani 1 1 d . . . . .
H11 H 0.460208 0.346023 0.676907 0.059 Uiso 1 1 calc R U . . .
C16 C 0.42343(9) 0.3007(2) -0.05967(18) 0.0320(5) Uani 1 1 d . . . . .
H16 H 0.415679 0.305314 -0.119254 0.038 Uiso 1 1 calc R U . . .
C15 C 0.43380(9) 0.1356(3) 0.22836(18) 0.0362(6) Uani 1 1 d . . . . .
C17 C 0.46596(9) 0.3225(3) 0.00259(19) 0.0361(6) Uani 1 1 d . . . . .
H17 H 0.493567 0.344583 -0.005061 0.043 Uiso 1 1 calc R U . . .
C18 C 0.46045(8) 0.3055(2) 0.07919(18) 0.0319(5) Uani 1 1 d . . . . .
H18 H 0.484460 0.314815 0.133543 0.038 Uiso 1 1 calc R U . . .
C19 C 0.29192(8) 0.4403(2) -0.08170(16) 0.0276(5) Uani 1 1 d . . . . .
H19 H 0.282138 0.449125 -0.141568 0.033 Uiso 1 1 calc R U . . .
C20 C 0.27979(8) 0.5209(3) -0.02897(16) 0.0304(5) Uani 1 1 d . . . . .
H20 H 0.259695 0.595861 -0.044488 0.037 Uiso 1 1 calc R U . . .
C21 C 0.30312(8) 0.4700(2) 0.05270(16) 0.0288(5) Uani 1 1 d . . . . .
H21 H 0.301443 0.507028 0.102859 0.035 Uiso 1 1 calc R U . . .
C22 C 0.31380(9) 0.0105(3) -0.08701(19) 0.0364(6) Uani 1 1 d . . . . .
H22 H 0.300403 0.013384 -0.147293 0.044 Uiso 1 1 calc R U . . .
C25 C 0.34545(8) 0.2436(2) -0.05757(16) 0.0275(5) Uani 1 1 d . . . . .
H25 H 0.335592 0.246612 -0.120742 0.033 Uiso 1 1 calc R U . . .
C24 C 0.33778(9) -0.0530(3) 0.0462(2) 0.0366(6) Uani 1 1 d . . . . .
H24 H 0.343772 -0.107731 0.094844 0.044 Uiso 1 1 calc R U . . .
C23 C 0.31478(9) -0.0962(3) -0.0370(2) 0.0399(7) Uani 1 1 d . . . . .
H23 H 0.302314 -0.182624 -0.055099 0.048 Uiso 1 1 calc R U . . .

loop_
_atom_site_aniso_label
_atom_site_aniso_U_11
_atom_site_aniso_U_22
_atom_site_aniso_U_33
_atom_site_aniso_U_23
_atom_site_aniso_U_13
_atom_site_aniso_U_12
Mo1 0.01613(10) 0.02279(10) 0.03038(11) 0.00118(8) 0.00814(8) -0.00036(7)
F1 0.0590(11) 0.0433(9) 0.0371(9) 0.0147(7) 0.0192(8) 0.0068(8)
F2 0.0475(12) 0.109(2) 0.0542(13) -0.0043(12) 0.0065(10) -0.0041(12)
F3 0.149(2) 0.0429(11) 0.0484(12) 0.0021(9) 0.0529(14) -0.0236(13)
F4 0.0859(17) 0.0750(15) 0.0962(18) -0.0219(14) 0.0540(15) 0.0132(13)
B1 0.0476(18) 0.0305(15) 0.0341(15) -0.0016(12) 0.0150(14) -0.0017(13)
C2 0.0239(12) 0.0640(19) 0.0367(15) -0.0029(13) 0.0129(11) -0.0151(12)
N3 0.0215(9) 0.0305(10) 0.0238(10) -0.0029(8) 0.0079(8) 0.0023(8)
C3 0.0458(16) 0.0362(14) 0.0406(15) -0.0034(12) 0.0196(13) -0.0163(12)
N4 0.0202(9) 0.0301(10) 0.0253(10) -0.0036(8) 0.0077(8) 0.0012(8)
C4 0.0342(13) 0.0291(12) 0.0404(15) 0.0022(11) 0.0183(11) -0.0053(10)
O1 0.0586(13) 0.0444(12) 0.0403(12) -0.0081(9) 0.0142(10) -0.0207(10)
O2 0.0421(12) 0.0711(16) 0.0526(14) 0.0124(12) 0.0105(10) 0.0267(11)
N1 0.0196(9) 0.0247(9) 0.0365(11) 0.0008(8) 0.0116(8) -0.0003(7)
N2 0.0227(9) 0.0263(10) 0.0354(11) -0.0027(8) 0.0154(8) -0.0008(8)
N5 0.0271(10) 0.0274(10) 0.0402(12) -0.0038(9) 0.0161(9) -0.0050(8)
C5 0.0259(12) 0.0366(13) 0.0366(13) 0.0042(11) 0.0139(10) 0.0015(10)
C1 0.0271(12) 0.0557(17) 0.0361(14) 0.0104(12) 0.0167(11) 0.0148(12)
C7 0.0302(12) 0.0286(12) 0.0359(13) 0.0046(10) 0.0144(10) 0.0015(10)
N6 0.0264(10) 0.0284(10) 0.0372(12) -0.0085(9) 0.0146(9) -0.0056(8)
C6 0.0298(12) 0.0313(13) 0.0386(14) 0.0045(11) 0.0155(11) 0.0060(10)
C8 0.0340(13) 0.0302(12) 0.0375(14) 0.0075(11) 0.0162(11) -0.0006(10)
C9 0.0430(15) 0.0243(12) 0.0458(16) 0.0045(11) 0.0217(13) 0.0011(10)
C10 0.0465(16) 0.0333(14) 0.0411(15) 0.0011(11) 0.0196(13) 0.0027(12)
C14 0.0313(12) 0.0317(13) 0.0319(13) 0.0021(10) 0.0124(10) -0.0034(10)
C13 0.0459(16) 0.0361(14) 0.0449(16) 0.0165(12) 0.0204(13) 0.0111(12)
C12 0.060(2) 0.0540(19) 0.0336(16) 0.0149(14) 0.0128(14) 0.0135(16)
C11 0.062(2) 0.0486(17) 0.0347(15) 0.0021(13) 0.0175(14) 0.0083(15)
C16 0.0338(13) 0.0269(12) 0.0447(15) -0.0021(10) 0.0255(12) -0.0005(10)
C15 0.0312(13) 0.0369(14) 0.0393(15) 0.0007(11) 0.0120(11) 0.0063(11)
C17 0.0258(12) 0.0332(13) 0.0556(17) 0.0005(12) 0.0226(12) -0.0016(10)
C18 0.0195(11) 0.0289(12) 0.0467(15) 0.0039(11) 0.0121(10) 0.0009(9)
C19 0.0180(10) 0.0354(12) 0.0265(12) 0.0027(10) 0.0053(9) -0.0011(9)
C20 0.0244(11) 0.0326(13) 0.0329(13) 0.0043(10) 0.0093(10) 0.0062(9)
C21 0.0264(12) 0.0308(12) 0.0288(12) -0.0014(10) 0.0099(10) 0.0046(9)
C22 0.0283(13) 0.0354(14) 0.0491(16) -0.0184(12) 0.0190(12) -0.0082(10)
C25 0.0232(11) 0.0288(12) 0.0324(12) -0.0062(10) 0.0127(9) -0.0034(9)
C24 0.0332(13) 0.0264(12) 0.0594(18) -0.0041(12) 0.0279(13) -0.0048(10)
C23 0.0344(14) 0.0311(13) 0.0623(19) -0.0165(13) 0.0275(14) -0.0111(11)

loop_
_atom_type_symbol
_atom_type_description
_atom_type_scat_dispersion_real
_atom_type_scat_dispersion_imag
_atom_type_scat_source
C C 0.0033 0.0016 'International Tables Vol C Tables 4.2.6.8 and 6.1.1.4'
H H 0.0000 0.0000 'International Tables Vol C Tables 4.2.6.8 and 6.1.1.4'
N N 0.0061 0.0033 'International Tables Vol C Tables 4.2.6.8 and 6.1.1.4'
O O 0.0106 0.0060 'International Tables Vol C Tables 4.2.6.8 and 6.1.1.4'
F F 0.0171 0.0103 'International Tables Vol C Tables 4.2.6.8 and 6.1.1.4'
Mo Mo -1.6832 0.6857 'International Tables Vol C Tables 4.2.6.8 and 6.1.1.4'
B B 0.0013 0.0007 'International Tables Vol C Tables 4.2.6.8 and 6.1.1.4'

loop_
_geom_angle_atom_site_label_1
_geom_angle_atom_site_label_2
_geom_angle_atom_site_label_3
_geom_angle
_geom_angle_site_symmetry_1
_geom_angle_site_symmetry_3
_geom_angle_publ_flag
C14 Mo1 C15 80.33(11) . . ?
C14 Mo1 C2 106.19(11) . . ?
C15 Mo1 C2 102.93(12) . . ?
C14 Mo1 N1 91.41(9) . . ?
C15 Mo1 N1 90.09(10) . . ?
C2 Mo1 N1 159.51(9) . . ?
C14 Mo1 N3 96.26(9) . . ?
C15 Mo1 N3 168.43(10) . . ?
C2 Mo1 N3 88.63(10) . . ?
N1 Mo1 N3 78.90(7) . . ?
C14 Mo1 N5 169.56(9) . . ?
C15 Mo1 N5 99.67(10) . . ?
C2 Mo1 N5 84.05(9) . . ?
N1 Mo1 N5 78.15(7) . . ?
N3 Mo1 N5 81.67(7) . . ?
C14 Mo1 C3 105.42(10) . . ?
C15 Mo1 C3 67.79(11) . . ?
C2 Mo1 C3 35.73(11) . . ?
N1 Mo1 C3 148.82(9) . . ?
N3 Mo1 C3 123.73(9) . . ?
N5 Mo1 C3 84.04(9) . . ?
C14 Mo1 C1 72.27(11) . . ?
C15 Mo1 C1 105.38(10) . . ?
C2 Mo1 C1 35.03(11) . . ?
N1 Mo1 C1 154.81(9) . . ?
N3 Mo1 C1 83.84(8) . . ?
N5 Mo1 C1 117.46(9) . . ?
C3 Mo1 C1 56.23(10) . . ?
F4 B1 F3 109.9(3) . . ?
F4 B1 F2 107.5(3) . . ?
F3 B1 F2 109.1(3) . . ?
F4 B1 F1 111.8(3) . . ?
F3 B1 F1 109.1(2) . . ?
F2 B1 F1 109.4(3) . . ?
C1 C2 C3 106.8(2) . . ?
C1 C2 Mo1 81.41(16) . . ?
C3 C2 Mo1 79.47(16) . . ?
C1 C2 H2 129.4 . . ?
C3 C2 H2 123.8 . . ?
Mo1 C2 H2 107.4 . . ?
C21 N3 N4 104.62(19) . . ?
C21 N3 Mo1 134.86(16) . . ?
N4 N3 Mo1 120.19(14) . . ?
C2 C3 C4 107.9(3) . . ?
C2 C3 Mo1 64.80(15) . . ?
C4 C3 Mo1 105.91(16) . . ?
C2 C3 H3 124.6 . . ?
C4 C3 H3 123.9 . . ?
Mo1 C3 H3 112.8 . . ?
C19 N4 N3 111.61(19) . . ?
C19 N4 C25 128.4(2) . . ?
N3 N4 C25 119.73(19) . . ?
C9 C4 C5 121.1(3) . . ?
C9 C4 C3 132.8(3) . . ?
C5 C4 C3 106.1(2) . . ?
C18 N1 N2 104.8(2) . . ?
C18 N1 Mo1 134.00(18) . . ?
N2 N1 Mo1 121.18(14) . . ?
C16 N2 N1 111.6(2) . . ?
C16 N2 C25 128.2(2) . . ?
N1 N2 C25 120.23(19) . . ?
C24 N5 N6 104.2(2) . . ?
C24 N5 Mo1 136.4(2) . . ?
N6 N5 Mo1 119.00(15) . . ?
C6 C5 C4 120.8(2) . . ?
C6 C5 C1 132.7(3) . . ?
C4 C5 C1 106.5(2) . . ?
C2 C1 C5 107.6(2) . . ?
C2 C1 Mo1 63.56(14) . . ?
C5 C1 Mo1 105.51(16) . . ?
C2 C1 H1 121.9 . . ?
C5 C1 H1 121.9 . . ?
Mo1 C1 H1 121.9 . . ?
C10 C7 C6 121.9(2) . . ?
C10 C7 C8 118.5(2) . . ?
C6 C7 C8 119.5(2) . . ?
C22 N6 N5 111.7(2) . . ?
C22 N6 C25 127.5(2) . . ?
N5 N6 C25 120.7(2) . . ?
C5 C6 C7 119.5(2) . . ?
C5 C6 H6 120.2 . . ?
C7 C6 H6 120.2 . . ?
C13 C8 C9 121.8(3) . . ?
C13 C8 C7 118.6(3) . . ?
C9 C8 C7 119.6(2) . . ?
C4 C9 C8 119.4(2) . . ?
C4 C9 H9 120.3 . . ?
C8 C9 H9 120.3 . . ?
C11 C10 C7 121.4(3) . . ?
C11 C10 H10 119.3 . . ?
C7 C10 H10 119.3 . . ?
O1 C14 Mo1 176.1(2) . . ?
C12 C13 C8 120.8(3) . . ?
C12 C13 H13 119.6 . . ?
C8 C13 H13 119.6 . . ?
C13 C12 C11 120.6(3) . . ?
C13 C12 H12 119.7 . . ?
C11 C12 H12 119.7 . . ?
C10 C11 C12 120.0(3) . . ?
C10 C11 H11 120.0 . . ?
C12 C11 H11 120.0 . . ?
N2 C16 C17 106.7(2) . . ?
N2 C16 H16 126.7 . . ?
C17 C16 H16 126.7 . . ?
O2 C15 Mo1 174.3(3) . . ?
C16 C17 C18 105.9(2) . . ?
C16 C17 H17 127.0 . . ?
C18 C17 H17 127.0 . . ?
N1 C18 C17 111.0(2) . . ?
N1 C18 H18 124.5 . . ?
C17 C18 H18 124.5 . . ?
N4 C19 C20 107.1(2) . . ?
N4 C19 H19 126.5 . . ?
C20 C19 H19 126.5 . . ?
C19 C20 C21 105.6(2) . . ?
C19 C20 H20 127.2 . . ?
C21 C20 H20 127.2 . . ?
N3 C21 C20 111.1(2) . . ?
N3 C21 H21 124.4 . . ?
C20 C21 H21 124.4 . . ?
N6 C22 C23 106.8(3) . . ?
N6 C22 H22 126.6 . . ?
C23 C22 H22 126.6 . . ?
N6 C25 N4 111.55(19) . . ?
N6 C25 N2 110.8(2) . . ?
N4 C25 N2 109.70(19) . . ?
N6 C25 H25 108.2 . . ?
N4 C25 H25 108.2 . . ?
N2 C25 H25 108.2 . . ?
N5 C24 C23 111.5(3) . . ?
N5 C24 H24 124.3 . . ?
C23 C24 H24 124.3 . . ?
C22 C23 C24 105.9(2) . . ?
C22 C23 H23 127.1 . . ?
C24 C23 H23 127.1 . . ?

loop_
_geom_bond_atom_site_label_1
_geom_bond_atom_site_label_2
_geom_bond_distance
_geom_bond_site_symmetry_2
_geom_bond_publ_flag
Mo1 C14 1.958(3) . ?
Mo1 C15 1.961(3) . ?
Mo1 C2 2.190(2) . ?
Mo1 N1 2.201(2) . ?
Mo1 N3 2.264(2) . ?
Mo1 N5 2.265(2) . ?
Mo1 C3 2.380(3) . ?
Mo1 C1 2.419(3) . ?
F1 B1 1.379(4) . ?
F2 B1 1.378(4) . ?
F3 B1 1.374(4) . ?
F4 B1 1.356(4) . ?
C2 C1 1.404(4) . ?
C2 C3 1.414(4) . ?
C2 H2 0.9865 . ?
N3 C21 1.334(3) . ?
N3 N4 1.364(3) . ?
C3 C4 1.471(4) . ?
C3 H3 1.0254 . ?
N4 C19 1.351(3) . ?
N4 C25 1.444(3) . ?
C4 C9 1.367(4) . ?
C4 C5 1.435(4) . ?
O1 C14 1.155(3) . ?
O2 C15 1.147(3) . ?
N1 C18 1.339(3) . ?
N1 N2 1.362(3) . ?
N2 C16 1.355(3) . ?
N2 C25 1.454(3) . ?
N5 C24 1.337(3) . ?
N5 N6 1.365(3) . ?
C5 C6 1.361(4) . ?
C5 C1 1.474(4) . ?
C1 H1 1.0000 . ?
C7 C10 1.406(4) . ?
C7 C6 1.426(4) . ?
C7 C8 1.435(4) . ?
N6 C22 1.357(3) . ?
N6 C25 1.437(3) . ?
C6 H6 0.9500 . ?
C8 C13 1.400(4) . ?
C8 C9 1.420(4) . ?
C9 H9 0.9500 . ?
C10 C11 1.362(4) . ?
C10 H10 0.9500 . ?
C13 C12 1.372(4) . ?
C13 H13 0.9500 . ?
C12 C11 1.399(5) . ?
C12 H12 0.9500 . ?
C11 H11 0.9500 . ?
C16 C17 1.370(4) . ?
C16 H16 0.9500 . ?
C17 C18 1.389(4) . ?
C17 H17 0.9500 . ?
C18 H18 0.9500 . ?
C19 C20 1.363(3) . ?
C19 H19 0.9500 . ?
C20 C21 1.398(3) . ?
C20 H20 0.9500 . ?
C21 H21 0.9500 . ?
C22 C23 1.358(4) . ?
C22 H22 0.9500 . ?
C25 H25 1.0000 . ?
C24 C23 1.391(4) . ?
C24 H24 0.9500 . ?
C23 H23 0.9500 . ?

loop_
_geom_torsion_atom_site_label_1
_geom_torsion_atom_site_label_2
_geom_torsion_atom_site_label_3
_geom_torsion_atom_site_label_4
_geom_torsion
_geom_torsion_site_symmetry_1
_geom_torsion_site_symmetry_2
_geom_torsion_site_symmetry_3
_geom_torsion_site_symmetry_4
_geom_torsion_publ_flag
C1 C2 C3 C4 22.0(3) . . . . ?
Mo1 C2 C3 C4 99.58(19) . . . . ?
C1 C2 C3 Mo1 -77.60(18) . . . . ?
C21 N3 N4 C19 0.5(3) . . . . ?
Mo1 N3 N4 C19 -173.88(15) . . . . ?
C21 N3 N4 C25 174.9(2) . . . . ?
Mo1 N3 N4 C25 0.5(3) . . . . ?
C2 C3 C4 C9 168.8(3) . . . . ?
Mo1 C3 C4 C9 -123.1(3) . . . . ?
C2 C3 C4 C5 -12.5(3) . . . . ?
Mo1 C3 C4 C5 55.6(2) . . . . ?
C18 N1 N2 C16 -0.4(3) . . . . ?
Mo1 N1 N2 C16 179.59(15) . . . . ?
C18 N1 N2 C25 -178.5(2) . . . . ?
Mo1 N1 N2 C25 1.4(3) . . . . ?
C9 C4 C5 C6 -2.2(4) . . . . ?
C3 C4 C5 C6 179.0(2) . . . . ?
C9 C4 C5 C1 177.5(2) . . . . ?
C3 C4 C5 C1 -1.4(3) . . . . ?
C3 C2 C1 C5 -22.8(3) . . . . ?
Mo1 C2 C1 C5 -98.95(18) . . . . ?
C3 C2 C1 Mo1 76.20(18) . . . . ?
C6 C5 C1 C2 -165.5(3) . . . . ?
C4 C5 C1 C2 14.9(3) . . . . ?
C6 C5 C1 Mo1 127.9(3) . . . . ?
C4 C5 C1 Mo1 -51.8(2) . . . . ?
C24 N5 N6 C22 1.1(3) . . . . ?
Mo1 N5 N6 C22 -172.43(16) . . . . ?
C24 N5 N6 C25 -176.3(2) . . . . ?
Mo1 N5 N6 C25 10.2(3) . . . . ?
C4 C5 C6 C7 -0.8(4) . . . . ?
C1 C5 C6 C7 179.6(3) . . . . ?
C10 C7 C6 C5 -176.3(3) . . . . ?
C8 C7 C6 C5 3.0(4) . . . . ?
C10 C7 C8 C13 -2.1(4) . . . . ?
C6 C7 C8 C13 178.5(2) . . . . ?
C10 C7 C8 C9 177.0(2) . . . . ?
C6 C7 C8 C9 -2.3(4) . . . . ?
C5 C4 C9 C8 2.8(4) . . . . ?
C3 C4 C9 C8 -178.7(3) . . . . ?
C13 C8 C9 C4 178.5(3) . . . . ?
C7 C8 C9 C4 -0.6(4) . . . . ?
C6 C7 C10 C11 -178.9(3) . . . . ?
C8 C7 C10 C11 1.8(4) . . . . ?
C9 C8 C13 C12 -178.0(3) . . . . ?
C7 C8 C13 C12 1.2(4) . . . . ?
C8 C13 C12 C11 0.2(5) . . . . ?
C7 C10 C11 C12 -0.5(5) . . . . ?
C13 C12 C11 C10 -0.6(5) . . . . ?
N1 N2 C16 C17 0.5(3) . . . . ?
C25 N2 C16 C17 178.4(2) . . . . ?
N2 C16 C17 C18 -0.4(3) . . . . ?
N2 N1 C18 C17 0.1(3) . . . . ?
Mo1 N1 C18 C17 -179.82(17) . . . . ?
C16 C17 C18 N1 0.1(3) . . . . ?
N3 N4 C19 C20 -0.9(3) . . . . ?
C25 N4 C19 C20 -174.7(2) . . . . ?
N4 C19 C20 C21 0.9(3) . . . . ?
N4 N3 C21 C20 0.1(3) . . . . ?
Mo1 N3 C21 C20 173.23(17) . . . . ?
C19 C20 C21 N3 -0.7(3) . . . . ?
N5 N6 C22 C23 -0.7(3) . . . . ?
C25 N6 C22 C23 176.5(2) . . . . ?
C22 N6 C25 N4 114.5(3) . . . . ?
N5 N6 C25 N4 -68.6(3) . . . . ?
C22 N6 C25 N2 -123.0(3) . . . . ?
N5 N6 C25 N2 53.9(3) . . . . ?
C19 N4 C25 N6 -125.2(3) . . . . ?
N3 N4 C25 N6 61.5(3) . . . . ?
C19 N4 C25 N2 111.7(3) . . . . ?
N3 N4 C25 N2 -61.7(3) . . . . ?
C16 N2 C25 N6 120.2(3) . . . . ?
N1 N2 C25 N6 -62.0(3) . . . . ?
C16 N2 C25 N4 -116.2(3) . . . . ?
N1 N2 C25 N4 61.6(3) . . . . ?
N6 N5 C24 C23 -1.0(3) . . . . ?
Mo1 N5 C24 C23 170.73(18) . . . . ?
N6 C22 C23 C24 0.1(3) . . . . ?
N5 C24 C23 C22 0.6(3) . . . . ?
